data_4306987
loop_
_publ_author_name
'Jianfeng Li'
'Bruce C. Noll'
'Charles E. Schulz'
'W. Robert Scheidt'

_publ_section_title
;
New Insights on the Electronic and Molecular Structure of Cyanide-Ligated
Iron(III) Porphyrinates
;
_journal_name_full 'Inorganic Chemistry'
_journal_page_first 2286
_journal_page_last 2298
_journal_paper_doi 10.1021/ic061463u
_journal_volume 46
_journal_year 2007
_chemical_formula_moiety 'C50 H33 Fe N6, 0.4(C5 H5 N), 0.25(C5 H5 N)'
_chemical_formula_sum 'C53.25 H36.25 Fe N6.65'
_chemical_formula_weight 825.09
_chemical_name_common '[Fe(TPP)(CN)(Py)]0.4Py 0.25Py'
_chemical_name_systematic
; 
 ? 
;
_space_group_IT_number 14
_space_group_name_Hall '-P 2yn'
_symmetry_cell_setting monoclinic
_symmetry_space_group_name_Hall '-P 2yn'
_symmetry_space_group_name_H-M 'P 1 21/n 1'
_atom_sites_solution_hydrogens geom
_atom_sites_solution_primary direct
_atom_sites_solution_secondary difmap
_audit_creation_method SHELXL-97
_cell_angle_alpha 90.00
_cell_angle_beta 102.6060(10)
_cell_angle_gamma 90.00
_cell_formula_units_Z 4
_cell_length_a 13.1214(2)
_cell_length_b 23.5538(4)
_cell_length_c 14.0324(2)
_cell_measurement_reflns_used 8437
_cell_measurement_temperature 100(2)
_cell_measurement_theta_max 42.00
_cell_measurement_theta_min 2.28
_cell_volume 4232.29(12)
_computing_cell_refinement 'Brucker APEX2/SAINT'
_computing_data_collection 'Brucker APEX2'
_computing_data_reduction 'Brucker SAINT/SHELXTL'
_computing_molecular_graphics Ortep3
_computing_publication_material SHELXL-97
_computing_structure_refinement 'SHELXL-97 (Sheldrick, 1997)'
_computing_structure_solution 'SHELXS-97 (Sheldrick, 1990)'
_diffrn_ambient_temperature 100(2)
_diffrn_measured_fraction_theta_full 0.999
_diffrn_measured_fraction_theta_max 0.999
_diffrn_measurement_device_type 'Bruker Smart Apex CCD area detector'
_diffrn_measurement_method '\f and \w scans'
_diffrn_radiation_monochromator graphite
_diffrn_radiation_source 'fine-focus sealed tube'
_diffrn_radiation_type MoK\a
_diffrn_radiation_wavelength 0.71073
_diffrn_reflns_av_R_equivalents 0.0221
_diffrn_reflns_av_sigmaI/netI 0.0167
_diffrn_reflns_limit_h_max 16
_diffrn_reflns_limit_h_min -16
_diffrn_reflns_limit_k_max 29
_diffrn_reflns_limit_k_min -29
_diffrn_reflns_limit_l_max 17
_diffrn_reflns_limit_l_min -15
_diffrn_reflns_number 48079
_diffrn_reflns_theta_full 26.00
_diffrn_reflns_theta_max 26.00
_diffrn_reflns_theta_min 2.11
_exptl_absorpt_coefficient_mu 0.402
_exptl_absorpt_correction_T_max 0.8557
_exptl_absorpt_correction_T_min 0.8091
_exptl_absorpt_correction_type multi-scan
_exptl_absorpt_process_details '(SADABS; Sheldrick, 1996)'
_exptl_crystal_colour black
_exptl_crystal_density_diffrn 1.295
_exptl_crystal_density_method 'not measured'
_exptl_crystal_description block
_exptl_crystal_F_000 1713
_exptl_crystal_size_max 0.55
_exptl_crystal_size_mid 0.53
_exptl_crystal_size_min 0.40
_refine_diff_density_max 1.581
_refine_diff_density_min -1.683
_refine_diff_density_rms 0.084
_refine_ls_extinction_method none
_refine_ls_goodness_of_fit_ref 1.044
_refine_ls_hydrogen_treatment constr
_refine_ls_matrix_type full
_refine_ls_number_parameters 583
_refine_ls_number_reflns 8310
_refine_ls_number_restraints 173
_refine_ls_restrained_S_all 1.087
_refine_ls_R_factor_all 0.0543
_refine_ls_R_factor_gt 0.0515
_refine_ls_shift/su_max 0.001
_refine_ls_shift/su_mean 0.000
_refine_ls_structure_factor_coef Fsqd
_refine_ls_weighting_details 'calc w=1/[\s^2^(Fo^2^)+(0.0856P)^2^+7.1952P] where P=(Fo^2^+2Fc^2^)/3'
_refine_ls_weighting_scheme calc
_refine_ls_wR_factor_gt 0.1511
_refine_ls_wR_factor_ref 0.1531
_reflns_number_gt 7789
_reflns_number_total 8310
_reflns_threshold_expression >2sigma(I)
_cod_data_source_file ic061463urom20060803_031434.cif
_cod_data_source_block bcn1042
_cod_original_cell_volume 4232.29(11)
_cod_database_code 4306987

loop_
_symmetry_equiv_pos_as_xyz
'x, y, z'
'-x+1/2, y+1/2, -z+1/2'
'-x, -y, -z'
'x-1/2, -y-1/2, z-1/2'

loop_
_atom_site_label
_atom_site_type_symbol
_atom_site_fract_x
_atom_site_fract_y
_atom_site_fract_z
_atom_site_U_iso_or_equiv
_atom_site_adp_type
_atom_site_occupancy
_atom_site_symmetry_multiplicity
_atom_site_calc_flag
_atom_site_refinement_flags
_atom_site_disorder_assembly
_atom_site_disorder_group
Fe1 Fe 0.65769(2) 0.198791(13) 0.88166(2) 0.01411(12) Uani 1 1 d . . .
N1 N 0.76691(15) 0.22118(8) 0.81296(14) 0.0164(4) Uani 1 1 d . . .
N2 N 0.56883(15) 0.26340(8) 0.82145(15) 0.0176(4) Uani 1 1 d . . .
N3 N 0.54834(15) 0.17632(8) 0.95108(14) 0.0162(4) Uani 1 1 d . . .
N4 N 0.74838(15) 0.13625(8) 0.94467(14) 0.0160(4) Uani 1 1 d . . .
N5 N 0.57302(18) 0.12149(10) 0.70487(17) 0.0279(5) Uani 1 1 d . . .
N6 N 0.72526(16) 0.25307(9) 0.99390(15) 0.0195(4) Uani 1 1 d . . .
C(A1 C 0.84814(18) 0.18812(10) 0.79687(17) 0.0175(5) Uani 1 1 d . . .
C(A2 C 0.77011(18) 0.27041(10) 0.76150(17) 0.0185(5) Uani 1 1 d . . .
C(A3 C 0.60194(19) 0.30969(10) 0.77640(18) 0.0188(5) Uani 1 1 d . . .
C(A4 C 0.46737(19) 0.27516(10) 0.82747(18) 0.0195(5) Uani 1 1 d . . .
C(A5 C 0.44636(19) 0.19530(10) 0.93390(18) 0.0187(5) Uani 1 1 d . . .
C(A6 C 0.55507(18) 0.13350(10) 1.01965(17) 0.0169(5) Uani 1 1 d . . .
C(A7 C 0.73485(18) 0.10378(10) 1.02285(17) 0.0165(4) Uani 1 1 d . . .
C(A8 C 0.84013(18) 0.11777(10) 0.92293(17) 0.0167(5) Uani 1 1 d . . .
C(B1 C 0.89963(19) 0.21654(11) 0.72998(19) 0.0224(5) Uani 1 1 d . . .
H(B1 H 0.9550 0.2018 0.7036 0.027 Uiso 1 1 calc R . .
C(B2 C 0.85464(19) 0.26806(11) 0.71162(19) 0.0227(5) Uani 1 1 d . . .
H(B2 H 0.8750 0.2973 0.6730 0.027 Uiso 1 1 calc R . .
C(B3 C 0.5197(2) 0.35139(11) 0.75430(19) 0.0235(5) Uani 1 1 d . . .
H(B3 H 0.5234 0.3873 0.7244 0.028 Uiso 1 1 calc R . .
C(B4 C 0.4367(2) 0.32991(11) 0.7840(2) 0.0238(5) Uani 1 1 d . . .
H(B4 H 0.3704 0.3475 0.7776 0.029 Uiso 1 1 calc R . .
C(B5 C 0.38844(19) 0.16244(10) 0.99017(18) 0.0206(5) Uani 1 1 d . . .
H(B5 H 0.3162 0.1661 0.9895 0.025 Uiso 1 1 calc R . .
C(B6 C 0.45585(19) 0.12531(10) 1.04431(18) 0.0191(5) Uani 1 1 d . . .
H(B6 H 0.4402 0.0988 1.0901 0.023 Uiso 1 1 calc R . .
C(B7 C 0.82364(19) 0.06726(10) 1.05434(17) 0.0187(5) Uani 1 1 d . . .
H(B7 H 0.8351 0.0423 1.1088 0.022 Uiso 1 1 calc R . .
C(B8 C 0.88755(18) 0.07512(10) 0.99208(18) 0.0183(5) Uani 1 1 d . . .
H(B8 H 0.9517 0.0561 0.9936 0.022 Uiso 1 1 calc R . .
C(M1 C 0.69851(19) 0.31481(10) 0.75120(18) 0.0193(5) Uani 1 1 d . . .
C(M2 C 0.40683(19) 0.24235(10) 0.87656(18) 0.0200(5) Uani 1 1 d . . .
C(M3 C 0.64404(19) 0.10126(10) 1.05822(17) 0.0173(5) Uani 1 1 d . . .
C(M4 C 0.88380(18) 0.13854(10) 0.84762(18) 0.0179(5) Uani 1 1 d . . .
C1 C 0.72670(19) 0.36998(10) 0.71031(19) 0.0208(5) Uani 1 1 d . . .
C2 C 0.6826(2) 0.38709(11) 0.61553(19) 0.0240(5) Uani 1 1 d . . .
H2A H 0.6334 0.3633 0.5743 0.029 Uiso 1 1 calc R . .
C3 C 0.7103(2) 0.43909(11) 0.5808(2) 0.0269(6) Uani 1 1 d . . .
H3A H 0.6800 0.4506 0.5159 0.032 Uiso 1 1 calc R . .
C4 C 0.7817(2) 0.47396(11) 0.6404(2) 0.0278(6) Uani 1 1 d . . .
H4A H 0.7997 0.5096 0.6168 0.033 Uiso 1 1 calc R . .
C5 C 0.8268(2) 0.45688(12) 0.7344(2) 0.0329(6) Uani 1 1 d . . .
H5A H 0.8763 0.4807 0.7753 0.040 Uiso 1 1 calc R . .
C6 C 0.7999(2) 0.40510(12) 0.7694(2) 0.0309(6) Uani 1 1 d . . .
H6A H 0.8315 0.3935 0.8339 0.037 Uiso 1 1 calc R . .
C7 C 0.2978(2) 0.26179(11) 0.8753(2) 0.0243(5) Uani 1 1 d . . .
C8 C 0.2236(2) 0.26606(11) 0.7877(2) 0.0272(6) Uani 1 1 d . . .
H8A H 0.2418 0.2557 0.7281 0.033 Uiso 1 1 calc R . .
C9 C 0.1233(2) 0.28544(12) 0.7870(3) 0.0335(7) Uani 1 1 d . . .
H9A H 0.0733 0.2882 0.7270 0.040 Uiso 1 1 calc R . .
C10 C 0.0960(2) 0.30068(13) 0.8732(3) 0.0417(8) Uani 1 1 d . . .
H10A H 0.0274 0.3139 0.8725 0.050 Uiso 1 1 calc R . .
C11 C 0.1685(3) 0.29671(14) 0.9603(3) 0.0421(8) Uani 1 1 d . . .
H11A H 0.1499 0.3072 1.0196 0.051 Uiso 1 1 calc R . .
C12 C 0.2692(2) 0.27732(13) 0.9613(2) 0.0338(6) Uani 1 1 d . . .
H12A H 0.3188 0.2747 1.0216 0.041 Uiso 1 1 calc R . .
C13 C 0.63550(18) 0.05871(10) 1.13572(17) 0.0177(5) Uani 1 1 d . . .
C14 C 0.6034(2) 0.00332(11) 1.11029(19) 0.0222(5) Uani 1 1 d . . .
H14A H 0.5952 -0.0089 1.0445 0.027 Uiso 1 1 calc R . .
C15 C 0.5833(2) -0.03424(11) 1.1805(2) 0.0248(5) Uani 1 1 d . . .
H15A H 0.5597 -0.0716 1.1623 0.030 Uiso 1 1 calc R . .
C16 C 0.5977(2) -0.01712(11) 1.2768(2) 0.0267(6) Uani 1 1 d . . .
H16A H 0.5830 -0.0426 1.3246 0.032 Uiso 1 1 calc R . .
C17 C 0.6334(2) 0.03716(12) 1.3035(2) 0.0298(6) Uani 1 1 d . . .
H17A H 0.6449 0.0486 1.3699 0.036 Uiso 1 1 calc R . .
C18 C 0.6524(2) 0.07493(11) 1.23300(19) 0.0258(5) Uani 1 1 d . . .
H18A H 0.6771 0.1121 1.2517 0.031 Uiso 1 1 calc R . .
C19 C 0.97368(19) 0.10734(10) 0.82327(17) 0.0193(5) Uani 1 1 d . . .
C20 C 0.9571(2) 0.05294(11) 0.7831(2) 0.0250(5) Uani 1 1 d . . .
H20A H 0.8903 0.0357 0.7750 0.030 Uiso 1 1 calc R . .
C21 C 1.0381(2) 0.02394(12) 0.7548(2) 0.0286(6) Uani 1 1 d . . .
H21A H 1.0260 -0.0128 0.7266 0.034 Uiso 1 1 calc R . .
C22 C 1.1365(2) 0.04833(12) 0.7677(2) 0.0271(6) Uani 1 1 d . . .
H22A H 1.1915 0.0286 0.7478 0.033 Uiso 1 1 calc R . .
C23 C 1.1540(2) 0.10156(12) 0.80968(19) 0.0253(5) Uani 1 1 d . . .
H23A H 1.2216 0.1180 0.8199 0.030 Uiso 1 1 calc R . .
C24 C 1.07306(19) 0.13124(11) 0.83712(19) 0.0224(5) Uani 1 1 d . . .
H24A H 1.0857 0.1679 0.8654 0.027 Uiso 1 1 calc R . .
C25 C 0.60222(18) 0.14984(10) 0.77263(18) 0.0190(5) Uani 1 1 d . . .
C26 C 0.6699(2) 0.29375(11) 1.0266(2) 0.0263(6) Uani 1 1 d . . .
H26A H 0.5963 0.2945 1.0032 0.032 Uiso 1 1 calc R . .
C27 C 0.7161(3) 0.33480(13) 1.0934(2) 0.0357(7) Uani 1 1 d . . .
H27A H 0.6748 0.3632 1.1149 0.043 Uiso 1 1 calc R . .
C28 C 0.8228(3) 0.33371(13) 1.1279(2) 0.0365(7) Uani 1 1 d . . .
H28A H 0.8562 0.3616 1.1729 0.044 Uiso 1 1 calc R . .
C29 C 0.8805(2) 0.29148(13) 1.0962(2) 0.0315(6) Uani 1 1 d . . .
H29A H 0.9540 0.2894 1.1198 0.038 Uiso 1 1 calc R . .
C30 C 0.8294(2) 0.25225(11) 1.02929(19) 0.0237(5) Uani 1 1 d . . .
H30A H 0.8694 0.2234 1.0073 0.028 Uiso 1 1 calc R . .
N7 N 0.9800(7) 0.0313(6) 0.4954(7) 0.104(3) Uani 0.40 1 d PGU . .
C32 C 0.9417(9) -0.0206(5) 0.5097(8) 0.123(4) Uani 0.40 1 d PGU . .
H32 H 0.9812 -0.0533 0.5016 0.148 Uiso 0.40 1 calc PR . .
C33 C 0.8463(10) -0.0274(4) 0.5358(9) 0.114(4) Uani 0.40 1 d PGU . .
H43A H 0.8218 -0.0644 0.5461 0.137 Uiso 0.40 1 calc PR . .
C34 C 0.7873(7) 0.0196(6) 0.5467(7) 0.113(3) Uani 0.40 1 d PGU . .
H44A H 0.7209 0.0156 0.5625 0.136 Uiso 0.40 1 calc PR . .
C35 C 0.8270(9) 0.0730(5) 0.5341(8) 0.106(3) Uani 0.40 1 d PGU . .
H35 H 0.7893 0.1063 0.5433 0.128 Uiso 0.40 1 calc PR . .
C36 C 0.9220(9) 0.0769(5) 0.5081(7) 0.130(4) Uani 0.40 1 d PGU . .
H46 H 0.9482 0.1136 0.4986 0.156 Uiso 0.40 1 calc PR . .
N8 N 0.4947(8) 0.0747(4) 0.4971(6) 0.0705(12) Uani 0.25 1 d PDU . .
C31 C 0.5814(8) 0.0379(4) 0.5444(6) 0.0686(14) Uani 0.25 1 d PDU . .
H31 H 0.6423 0.0533 0.5856 0.082 Uiso 0.25 1 calc PR . .
C37 C 0.4292(9) 0.0256(4) 0.4749(8) 0.0875(15) Uani 0.25 1 d PDU . .
H37 H 0.3600 0.0391 0.4697 0.105 Uiso 0.25 1 calc PR . .
C39 C 0.4947(8) 0.0747(4) 0.4971(6) 0.0705(12) Uani 0.25 1 d PU . .
H39 H 0.4857 0.1144 0.4860 0.085 Uiso 0.25 1 calc PR . .
C40 C 0.5814(8) 0.0379(4) 0.5444(6) 0.0686(14) Uani 0.25 1 d PU . .
H40 H 0.6423 0.0533 0.5856 0.082 Uiso 0.25 1 calc PR . .
C38 C 0.4292(9) 0.0256(4) 0.4749(8) 0.0875(15) Uani 0.25 1 d PU . .
H38 H 0.3600 0.0391 0.4697 0.105 Uiso 0.25 1 calc PR . .

loop_
_atom_site_aniso_label
_atom_site_aniso_U_11
_atom_site_aniso_U_22
_atom_site_aniso_U_33
_atom_site_aniso_U_23
_atom_site_aniso_U_13
_atom_site_aniso_U_12
Fe1 0.01323(19) 0.01180(19) 0.01713(19) 0.00166(11) 0.00298(13) 0.00023(11)
N1 0.0144(9) 0.0147(9) 0.0194(9) 0.0024(7) 0.0019(7) 0.0006(7)
N2 0.0164(9) 0.0149(9) 0.0213(10) 0.0021(8) 0.0039(8) 0.0002(7)
N3 0.0160(9) 0.0137(9) 0.0189(9) 0.0013(7) 0.0039(7) 0.0013(7)
N4 0.0152(9) 0.0138(9) 0.0188(9) 0.0016(7) 0.0035(7) -0.0012(7)
N5 0.0256(11) 0.0270(12) 0.0289(12) -0.0047(10) 0.0013(9) -0.0035(9)
N6 0.0220(10) 0.0158(10) 0.0208(10) 0.0022(8) 0.0046(8) -0.0016(8)
C(A1 0.0156(11) 0.0171(11) 0.0198(11) 0.0011(9) 0.0038(9) 0.0000(9)
C(A2 0.0176(11) 0.0173(11) 0.0200(11) 0.0032(9) 0.0027(9) -0.0026(9)
C(A3 0.0198(12) 0.0144(11) 0.0215(12) 0.0027(9) 0.0031(9) 0.0006(9)
C(A4 0.0177(11) 0.0167(12) 0.0236(12) 0.0015(9) 0.0033(9) 0.0033(9)
C(A5 0.0172(11) 0.0173(11) 0.0222(12) -0.0017(9) 0.0054(9) 0.0003(9)
C(A6 0.0195(11) 0.0133(11) 0.0186(11) -0.0009(8) 0.0055(9) -0.0016(9)
C(A7 0.0190(11) 0.0120(10) 0.0177(11) 0.0006(8) 0.0023(9) -0.0009(9)
C(A8 0.0153(10) 0.0132(11) 0.0210(11) 0.0002(9) 0.0028(9) -0.0001(8)
C(B1 0.0185(11) 0.0243(13) 0.0256(12) 0.0071(10) 0.0078(10) 0.0030(10)
C(B2 0.0193(12) 0.0234(12) 0.0259(12) 0.0087(10) 0.0067(10) 0.0013(10)
C(B3 0.0233(12) 0.0159(11) 0.0317(13) 0.0067(10) 0.0065(10) 0.0040(10)
C(B4 0.0195(12) 0.0190(12) 0.0333(14) 0.0058(10) 0.0065(10) 0.0049(10)
C(B5 0.0188(11) 0.0187(12) 0.0259(12) -0.0001(9) 0.0083(9) 0.0009(9)
C(B6 0.0206(12) 0.0160(11) 0.0224(11) -0.0002(9) 0.0087(9) -0.0010(9)
C(B7 0.0193(11) 0.0149(11) 0.0207(11) 0.0018(9) 0.0020(9) 0.0003(9)
C(B8 0.0165(11) 0.0135(11) 0.0240(12) 0.0011(9) 0.0028(9) 0.0013(9)
C(M1 0.0193(11) 0.0164(11) 0.0213(11) 0.0045(9) 0.0026(9) 0.0002(9)
C(M2 0.0172(11) 0.0177(11) 0.0250(12) 0.0003(9) 0.0045(9) 0.0019(9)
C(M3 0.0210(11) 0.0129(11) 0.0180(11) 0.0001(9) 0.0040(9) -0.0005(9)
C(M4 0.0156(11) 0.0160(11) 0.0217(11) 0.0008(9) 0.0035(9) -0.0003(9)
C1 0.0173(11) 0.0169(11) 0.0294(13) 0.0060(10) 0.0076(10) 0.0028(9)
C2 0.0265(13) 0.0184(12) 0.0280(13) 0.0032(10) 0.0081(10) 0.0035(10)
C3 0.0332(14) 0.0203(13) 0.0298(13) 0.0082(10) 0.0130(11) 0.0067(11)
C4 0.0260(13) 0.0178(12) 0.0438(16) 0.0091(11) 0.0164(12) 0.0028(10)
C5 0.0265(14) 0.0242(14) 0.0457(17) 0.0060(12) 0.0027(12) -0.0069(11)
C6 0.0269(14) 0.0273(14) 0.0354(15) 0.0104(11) -0.0001(11) -0.0045(11)
C7 0.0197(12) 0.0176(12) 0.0372(14) 0.0067(10) 0.0095(10) 0.0032(9)
C8 0.0207(12) 0.0192(12) 0.0417(15) 0.0069(11) 0.0066(11) 0.0003(10)
C9 0.0201(13) 0.0228(13) 0.0568(19) 0.0118(13) 0.0064(12) 0.0010(11)
C10 0.0255(15) 0.0294(16) 0.074(2) 0.0140(15) 0.0201(16) 0.0103(12)
C11 0.0405(18) 0.0369(17) 0.056(2) 0.0043(14) 0.0266(16) 0.0118(14)
C12 0.0327(15) 0.0309(15) 0.0408(16) 0.0042(12) 0.0144(13) 0.0082(12)
C13 0.0165(11) 0.0159(11) 0.0219(11) 0.0032(9) 0.0066(9) 0.0018(9)
C14 0.0231(12) 0.0187(12) 0.0246(12) 0.0015(10) 0.0051(10) 0.0003(9)
C15 0.0251(13) 0.0166(12) 0.0335(14) 0.0047(10) 0.0079(11) -0.0007(10)
C16 0.0292(13) 0.0226(13) 0.0319(14) 0.0113(11) 0.0147(11) 0.0052(10)
C17 0.0430(16) 0.0267(14) 0.0224(13) 0.0022(10) 0.0127(11) 0.0025(12)
C18 0.0364(14) 0.0170(12) 0.0253(13) -0.0002(10) 0.0096(11) -0.0013(10)
C19 0.0195(12) 0.0185(11) 0.0207(11) 0.0065(9) 0.0060(9) 0.0038(9)
C20 0.0244(13) 0.0198(12) 0.0324(14) 0.0025(10) 0.0099(11) -0.0004(10)
C21 0.0340(14) 0.0197(12) 0.0347(14) 0.0020(11) 0.0129(12) 0.0058(11)
C22 0.0280(13) 0.0272(13) 0.0294(13) 0.0104(11) 0.0135(11) 0.0128(11)
C23 0.0192(12) 0.0298(14) 0.0280(13) 0.0085(11) 0.0079(10) 0.0037(10)
C24 0.0206(12) 0.0207(12) 0.0260(12) 0.0052(10) 0.0057(10) 0.0023(10)
C25 0.0145(11) 0.0173(11) 0.0251(12) 0.0047(10) 0.0037(9) 0.0008(9)
C26 0.0303(14) 0.0222(13) 0.0258(13) -0.0019(10) 0.0047(11) 0.0039(11)
C27 0.0477(18) 0.0255(14) 0.0330(15) -0.0084(12) 0.0068(13) 0.0038(13)
C28 0.0482(18) 0.0267(15) 0.0325(15) -0.0100(12) 0.0044(13) -0.0117(13)
C29 0.0291(14) 0.0319(15) 0.0317(14) -0.0045(12) 0.0028(12) -0.0107(12)
C30 0.0225(12) 0.0226(12) 0.0255(12) -0.0013(10) 0.0039(10) -0.0034(10)
N7 0.121(6) 0.138(6) 0.046(4) -0.026(5) -0.001(5) -0.014(5)
C32 0.135(7) 0.150(6) 0.077(6) -0.028(6) 0.004(6) -0.014(6)
C33 0.122(6) 0.126(6) 0.085(6) -0.023(6) 0.003(5) -0.008(5)
C34 0.132(6) 0.112(6) 0.078(6) -0.002(5) -0.016(5) -0.009(5)
C35 0.114(6) 0.109(6) 0.076(5) 0.008(5) -0.023(5) -0.014(5)
C36 0.137(6) 0.146(6) 0.097(6) 0.008(6) 0.003(6) -0.001(6)
N8 0.102(3) 0.070(2) 0.044(2) -0.020(2) 0.026(2) -0.016(2)
C31 0.102(3) 0.065(3) 0.044(2) -0.023(2) 0.027(2) -0.019(3)
C37 0.113(3) 0.086(3) 0.064(3) -0.013(2) 0.020(2) -0.009(3)
C39 0.102(3) 0.070(2) 0.044(2) -0.020(2) 0.026(2) -0.016(2)
C40 0.102(3) 0.065(3) 0.044(2) -0.023(2) 0.027(2) -0.019(3)
C38 0.113(3) 0.086(3) 0.064(3) -0.013(2) 0.020(2) -0.009(3)

loop_
_atom_type_symbol
_atom_type_description
_atom_type_scat_dispersion_real
_atom_type_scat_dispersion_imag
_atom_type_scat_source
C C 0.0033 0.0016 'International Tables Vol C Tables 4.2.6.8 and 6.1.1.4'
H H 0.0000 0.0000 'International Tables Vol C Tables 4.2.6.8 and 6.1.1.4'
N N 0.0061 0.0033 'International Tables Vol C Tables 4.2.6.8 and 6.1.1.4'
Fe Fe 0.3463 0.8444 'International Tables Vol C Tables 4.2.6.8 and 6.1.1.4'

loop_
_geom_angle_atom_site_label_1
_geom_angle_atom_site_label_2
_geom_angle_atom_site_label_3
_geom_angle
_geom_angle_site_symmetry_1
_geom_angle_site_symmetry_3
_geom_angle_publ_flag
C25 Fe1 N1 87.74(9) . . ?
C25 Fe1 N3 92.41(9) . . ?
N1 Fe1 N3 179.80(9) . . ?
C25 Fe1 N4 89.74(9) . . ?
N1 Fe1 N4 89.26(8) . . ?
N3 Fe1 N4 90.62(8) . . ?
C25 Fe1 N2 92.05(9) . . ?
N1 Fe1 N2 90.51(8) . . ?
N3 Fe1 N2 89.60(8) . . ?
N4 Fe1 N2 178.19(8) . . ?
C25 Fe1 N6 176.05(9) . . ?
N1 Fe1 N6 88.30(8) . . ?
N3 Fe1 N6 91.54(8) . . ?
N4 Fe1 N6 90.22(8) . . ?
N2 Fe1 N6 87.98(8) . . ?
C(A2 N1 C(A1 106.13(19) . . ?
C(A2 N1 Fe1 126.47(16) . . ?
C(A1 N1 Fe1 126.98(16) . . ?
C(A3 N2 C(A4 105.91(19) . . ?
C(A3 N2 Fe1 125.88(16) . . ?
C(A4 N2 Fe1 127.67(16) . . ?
C(A5 N3 C(A6 105.65(19) . . ?
C(A5 N3 Fe1 127.43(16) . . ?
C(A6 N3 Fe1 126.57(16) . . ?
C(A8 N4 C(A7 105.76(19) . . ?
C(A8 N4 Fe1 127.38(16) . . ?
C(A7 N4 Fe1 126.81(16) . . ?
C26 N6 C30 117.7(2) . . ?
C26 N6 Fe1 121.77(18) . . ?
C30 N6 Fe1 120.16(17) . . ?
N1 C(A1 C(M4 125.1(2) . . ?
N1 C(A1 C(B1 109.6(2) . . ?
C(M4 C(A1 C(B1 124.8(2) . . ?
N1 C(A2 C(M1 126.3(2) . . ?
N1 C(A2 C(B2 109.9(2) . . ?
C(M1 C(A2 C(B2 123.6(2) . . ?
N2 C(A3 C(M1 125.5(2) . . ?
N2 C(A3 C(B3 110.0(2) . . ?
C(M1 C(A3 C(B3 124.4(2) . . ?
N2 C(A4 C(M2 125.5(2) . . ?
N2 C(A4 C(B4 109.7(2) . . ?
C(M2 C(A4 C(B4 124.5(2) . . ?
N3 C(A5 C(M2 125.4(2) . . ?
N3 C(A5 C(B5 109.8(2) . . ?
C(M2 C(A5 C(B5 124.6(2) . . ?
N3 C(A6 C(M3 125.9(2) . . ?
N3 C(A6 C(B6 110.1(2) . . ?
C(M3 C(A6 C(B6 124.0(2) . . ?
N4 C(A7 C(M3 125.2(2) . . ?
N4 C(A7 C(B7 109.9(2) . . ?
C(M3 C(A7 C(B7 124.4(2) . . ?
N4 C(A8 C(M4 125.5(2) . . ?
N4 C(A8 C(B8 110.0(2) . . ?
C(M4 C(A8 C(B8 124.5(2) . . ?
C(B2 C(B1 C(A1 107.2(2) . . ?
C(B2 C(B1 H(B1 126.4 . . ?
C(A1 C(B1 H(B1 126.4 . . ?
C(B1 C(B2 C(A2 107.1(2) . . ?
C(B1 C(B2 H(B2 126.5 . . ?
C(A2 C(B2 H(B2 126.5 . . ?
C(B4 C(B3 C(A3 107.2(2) . . ?
C(B4 C(B3 H(B3 126.4 . . ?
C(A3 C(B3 H(B3 126.4 . . ?
C(B3 C(B4 C(A4 107.2(2) . . ?
C(B3 C(B4 H(B4 126.4 . . ?
C(A4 C(B4 H(B4 126.4 . . ?
C(B6 C(B5 C(A5 107.3(2) . . ?
C(B6 C(B5 H(B5 126.3 . . ?
C(A5 C(B5 H(B5 126.3 . . ?
C(B5 C(B6 C(A6 107.1(2) . . ?
C(B5 C(B6 H(B6 126.4 . . ?
C(A6 C(B6 H(B6 126.4 . . ?
C(B8 C(B7 C(A7 107.2(2) . . ?
C(B8 C(B7 H(B7 126.4 . . ?
C(A7 C(B7 H(B7 126.4 . . ?
C(B7 C(B8 C(A8 107.1(2) . . ?
C(B7 C(B8 H(B8 126.5 . . ?
C(A8 C(B8 H(B8 126.5 . . ?
C(A2 C(M1 C(A3 122.6(2) . . ?
C(A2 C(M1 C1 118.3(2) . . ?
C(A3 C(M1 C1 119.1(2) . . ?
C(A4 C(M2 C(A5 122.9(2) . . ?
C(A4 C(M2 C7 118.0(2) . . ?
C(A5 C(M2 C7 118.8(2) . . ?
C(A7 C(M3 C(A6 123.2(2) . . ?
C(A7 C(M3 C13 119.5(2) . . ?
C(A6 C(M3 C13 117.1(2) . . ?
C(A1 C(M4 C(A8 122.2(2) . . ?
C(A1 C(M4 C19 119.3(2) . . ?
C(A8 C(M4 C19 118.5(2) . . ?
C2 C1 C6 119.1(2) . . ?
C2 C1 C(M1 122.1(2) . . ?
C6 C1 C(M1 118.8(2) . . ?
C1 C2 C3 120.2(3) . . ?
C1 C2 H2A 119.9 . . ?
C3 C2 H2A 119.9 . . ?
C4 C3 C2 120.2(3) . . ?
C4 C3 H3A 119.9 . . ?
C2 C3 H3A 119.9 . . ?
C3 C4 C5 119.8(2) . . ?
C3 C4 H4A 120.1 . . ?
C5 C4 H4A 120.1 . . ?
C4 C5 C6 120.2(3) . . ?
C4 C5 H5A 119.9 . . ?
C6 C5 H5A 119.9 . . ?
C5 C6 C1 120.4(3) . . ?
C5 C6 H6A 119.8 . . ?
C1 C6 H6A 119.8 . . ?
C12 C7 C8 118.5(3) . . ?
C12 C7 C(M2 120.5(3) . . ?
C8 C7 C(M2 120.9(2) . . ?
C9 C8 C7 120.5(3) . . ?
C9 C8 H8A 119.8 . . ?
C7 C8 H8A 119.8 . . ?
C10 C9 C8 120.3(3) . . ?
C10 C9 H9A 119.9 . . ?
C8 C9 H9A 119.9 . . ?
C11 C10 C9 119.8(3) . . ?
C11 C10 H10A 120.1 . . ?
C9 C10 H10A 120.1 . . ?
C10 C11 C12 120.1(3) . . ?
C10 C11 H11A 120.0 . . ?
C12 C11 H11A 120.0 . . ?
C7 C12 C11 120.8(3) . . ?
C7 C12 H12A 119.6 . . ?
C11 C12 H12A 119.6 . . ?
C18 C13 C14 119.0(2) . . ?
C18 C13 C(M3 120.5(2) . . ?
C14 C13 C(M3 120.4(2) . . ?
C15 C14 C13 120.5(2) . . ?
C15 C14 H14A 119.8 . . ?
C13 C14 H14A 119.8 . . ?
C16 C15 C14 120.0(2) . . ?
C16 C15 H15A 120.0 . . ?
C14 C15 H15A 120.0 . . ?
C15 C16 C17 119.9(2) . . ?
C15 C16 H16A 120.0 . . ?
C17 C16 H16A 120.0 . . ?
C16 C17 C18 120.0(3) . . ?
C16 C17 H17A 120.0 . . ?
C18 C17 H17A 120.0 . . ?
C13 C18 C17 120.5(2) . . ?
C13 C18 H18A 119.7 . . ?
C17 C18 H18A 119.7 . . ?
C24 C19 C20 119.0(2) . . ?
C24 C19 C(M4 122.1(2) . . ?
C20 C19 C(M4 118.9(2) . . ?
C21 C20 C19 120.2(2) . . ?
C21 C20 H20A 119.9 . . ?
C19 C20 H20A 119.9 . . ?
C22 C21 C20 120.4(3) . . ?
C22 C21 H21A 119.8 . . ?
C20 C21 H21A 119.8 . . ?
C23 C22 C21 119.6(2) . . ?
C23 C22 H22A 120.2 . . ?
C21 C22 H22A 120.2 . . ?
C22 C23 C24 120.5(2) . . ?
C22 C23 H23A 119.8 . . ?
C24 C23 H23A 119.8 . . ?
C23 C24 C19 120.3(2) . . ?
C23 C24 H24A 119.9 . . ?
C19 C24 H24A 119.9 . . ?
N5 C25 Fe1 176.4(2) . . ?
N6 C26 C27 122.5(3) . . ?
N6 C26 H26A 118.7 . . ?
C27 C26 H26A 118.7 . . ?
C28 C27 C26 119.0(3) . . ?
C28 C27 H27A 120.5 . . ?
C26 C27 H27A 120.5 . . ?
C27 C28 C29 119.1(3) . . ?
C27 C28 H28A 120.4 . . ?
C29 C28 H28A 120.4 . . ?
C28 C29 C30 118.8(3) . . ?
C28 C29 H29A 120.6 . . ?
C30 C29 H29A 120.6 . . ?
N6 C30 C29 122.9(3) . . ?
N6 C30 H30A 118.5 . . ?
C29 C30 H30A 118.5 . . ?
C32 N7 C36 140(2) 3_756 . ?
C32 N7 C32 101(2) 3_756 . ?
C36 N7 C32 117.4 . . ?
C36 N7 N7 158.4(9) . 3_756 ?
N7 C32 C33 121.9 . . ?
N7 C32 H32 119.0 . . ?
C33 C32 H32 119.0 . . ?
C34 C33 C32 119.7 . . ?
C34 C33 H43A 120.1 . . ?
C32 C33 H43A 120.1 . . ?
C33 C34 C35 118.7 . . ?
C33 C34 H44A 120.7 . . ?
C35 C34 H44A 120.7 . . ?
C36 C35 C34 118.7 . . ?
C36 C35 H35 120.7 . . ?
C34 C35 H35 120.7 . . ?
N7 C36 C35 123.5 . . ?
N7 C36 H46 118.3 . . ?
C35 C36 H46 118.3 . . ?
C37 N8 C31 89.5(7) . . ?
N8 C31 C37 117.9(9) . 3_656 ?
N8 C31 H31 121.0 . . ?
C37 C31 H31 121.0 3_656 . ?
N8 C37 C31 149.2(11) . 3_656 ?
N8 C37 H37 105.4 . . ?
C31 C37 H37 105.4 3_656 . ?

loop_
_geom_bond_atom_site_label_1
_geom_bond_atom_site_label_2
_geom_bond_distance
_geom_bond_site_symmetry_2
_geom_bond_publ_flag
Fe1 C25 1.927(3) . ?
Fe1 N1 1.966(2) . ?
Fe1 N3 1.974(2) . ?
Fe1 N4 1.977(2) . ?
Fe1 N2 1.990(2) . ?
Fe1 N6 2.072(2) . ?
N1 C(A2 1.371(3) . ?
N1 C(A1 1.378(3) . ?
N2 C(A3 1.377(3) . ?
N2 C(A4 1.380(3) . ?
N3 C(A5 1.381(3) . ?
N3 C(A6 1.383(3) . ?
N4 C(A8 1.376(3) . ?
N4 C(A7 1.380(3) . ?
N5 C25 1.157(3) . ?
N6 C26 1.343(3) . ?
N6 C30 1.348(3) . ?
C(A1 C(M4 1.394(3) . ?
C(A1 C(B1 1.436(3) . ?
C(A2 C(M1 1.392(3) . ?
C(A2 C(B2 1.436(3) . ?
C(A3 C(M1 1.393(3) . ?
C(A3 C(B3 1.441(3) . ?
C(A4 C(M2 1.393(3) . ?
C(A4 C(B4 1.445(3) . ?
C(A5 C(M2 1.401(3) . ?
C(A5 C(B5 1.436(3) . ?
C(A6 C(M3 1.399(3) . ?
C(A6 C(B6 1.431(3) . ?
C(A7 C(M3 1.389(3) . ?
C(A7 C(B7 1.438(3) . ?
C(A8 C(M4 1.396(3) . ?
C(A8 C(B8 1.440(3) . ?
C(B1 C(B2 1.349(4) . ?
C(B1 H(B1 0.9500 . ?
C(B2 H(B2 0.9500 . ?
C(B3 C(B4 1.347(4) . ?
C(B3 H(B3 0.9500 . ?
C(B4 H(B4 0.9500 . ?
C(B5 C(B6 1.353(4) . ?
C(B5 H(B5 0.9500 . ?
C(B6 H(B6 0.9500 . ?
C(B7 C(B8 1.349(3) . ?
C(B7 H(B7 0.9500 . ?
C(B8 H(B8 0.9500 . ?
C(M1 C1 1.499(3) . ?
C(M2 C7 1.498(3) . ?
C(M3 C13 1.501(3) . ?
C(M4 C19 1.491(3) . ?
C1 C2 1.389(4) . ?
C1 C6 1.395(4) . ?
C2 C3 1.396(4) . ?
C2 H2A 0.9500 . ?
C3 C4 1.382(4) . ?
C3 H3A 0.9500 . ?
C4 C5 1.383(4) . ?
C4 H4A 0.9500 . ?
C5 C6 1.389(4) . ?
C5 H5A 0.9500 . ?
C6 H6A 0.9500 . ?
C7 C12 1.390(4) . ?
C7 C8 1.395(4) . ?
C8 C9 1.392(4) . ?
C8 H8A 0.9500 . ?
C9 C10 1.382(5) . ?
C9 H9A 0.9500 . ?
C10 C11 1.378(5) . ?
C10 H10A 0.9500 . ?
C11 C12 1.395(4) . ?
C11 H11A 0.9500 . ?
C12 H12A 0.9500 . ?
C13 C18 1.388(4) . ?
C13 C14 1.393(3) . ?
C14 C15 1.391(4) . ?
C14 H14A 0.9500 . ?
C15 C16 1.384(4) . ?
C15 H15A 0.9500 . ?
C16 C17 1.385(4) . ?
C16 H16A 0.9500 . ?
C17 C18 1.392(4) . ?
C17 H17A 0.9500 . ?
C18 H18A 0.9500 . ?
C19 C24 1.394(4) . ?
C19 C20 1.398(4) . ?
C20 C21 1.392(4) . ?
C20 H20A 0.9500 . ?
C21 C22 1.388(4) . ?
C21 H21A 0.9500 . ?
C22 C23 1.383(4) . ?
C22 H22A 0.9500 . ?
C23 C24 1.394(4) . ?
C23 H23A 0.9500 . ?
C24 H24A 0.9500 . ?
C26 C27 1.391(4) . ?
C26 H26A 0.9500 . ?
C27 C28 1.378(5) . ?
C27 H27A 0.9500 . ?
C28 C29 1.382(5) . ?
C28 H28A 0.9500 . ?
C29 C30 1.382(4) . ?
C29 H29A 0.9500 . ?
C30 H30A 0.9500 . ?
N7 C32 1.076(19) 3_756 ?
N7 C36 1.3492 . ?
N7 C32 1.3536 . ?
N7 N7 1.56(3) 3_756 ?
C32 C33 1.3873 . ?
C32 H32 0.9500 . ?
C33 C34 1.3799 . ?
C33 H43A 0.9500 . ?
C34 C35 1.3865 . ?
C34 H44A 0.9500 . ?
C35 C36 1.3767 . ?
C35 H35 0.9500 . ?
C36 H46 0.9500 . ?
N8 C37 1.433(11) . ?
N8 C31 1.469(12) . ?
C31 C37 1.523(10) 3_656 ?
C31 H31 0.9500 . ?
C37 C31 1.523(10) 3_656 ?
C37 H37 0.9500 . ?
